data_4317661
loop_
_publ_author_name
'Michael E. G. Skinner'
'Yahong Li'
'Philip Mountford'

_publ_contact_author
;
  Dr P. Mountford
  Inorganic Chemistry Laboratory
  South Parks Road
  Oxford
  OX1 3QR
  UK
;
_publ_contact_author_email Philip.Mountford@chem.ox.ac.uk
_publ_contact_author_fax '+44 1865 272690'
_publ_contact_author_phone '+44 1865 272679'
_publ_section_title
;
 New Diamide-Diamine Ligands and their Zirconium and Hafnium Dichloride
 and Bis(dimethylamide) Complexes
;
_journal_name_full 'Inorganic Chemistry'
_journal_page_first 1110
_journal_page_last 1119
_journal_paper_doi 10.1021/ic011043z
_journal_volume 41
_journal_year 2002
_chemical_compound_source
;
  H2N2NN' + Zr(NMe2)4
;
_chemical_formula_moiety ' C20 H44 N6 Si2 Zr'
_chemical_formula_sum 'C20 H44 N6 Si2 Zr'
_chemical_formula_weight 516.01
_chemical_name_systematic
;
  [Zr(N2NN')(NMe2)2]
;
_space_group_IT_number 1
_symmetry_cell_setting triclinic
_symmetry_space_group_name_Hall 'P 1'
_symmetry_space_group_name_H-M 'P 1'
_atom_sites_solution_hydrogens geom
_atom_sites_solution_primary direct
_cell_angle_alpha 80.982(3)
_cell_angle_beta 76.264(3)
_cell_angle_gamma 88.220(3)
_cell_formula_units_Z 2
_cell_length_a 9.6100(5)
_cell_length_b 11.8690(4)
_cell_length_c 12.5800(7)
_cell_measurement_reflns_used 7048
_cell_measurement_temperature 175
_cell_measurement_theta_max 27
_cell_measurement_theta_min 0
_cell_volume 1376.59(12)
_computing_cell_refinement
;
DIP2000 software 'DENZO' (Otwinowski & Minor, 1996)
;
_computing_data_collection 'DIP2000 software "Xpress" (MAC Science, 1989)'
_computing_data_reduction
;
DIP2000 software 'DENZO' (Otwinowski & Minor, 1996)
;
_computing_molecular_graphics 'SHELXTL/PC (Sheldrick, 1994)'
_computing_publication_material
;
CRYSTALS Issue 10 (Watkin et al, 1996)
;
_computing_structure_refinement
;
CRYSTALS Issue 10 (Watkin et al, 1996)
;
_computing_structure_solution 'SIR92 (Altomare, et al, 1994)'
_diffrn_ambient_temperature 175
_diffrn_measurement_device_type 'Enraf-nonius DIP2000'
_diffrn_measurement_method \w
_diffrn_radiation_monochromator graphite
_diffrn_radiation_type 'Mo K\a'
_diffrn_radiation_wavelength 0.71069
_diffrn_reflns_av_R_equivalents
;
  0.00 (no reflections to be merged)
;
_diffrn_reflns_av_sigmaI/netI 0.0921
_diffrn_reflns_limit_h_max 11
_diffrn_reflns_limit_h_min -11
_diffrn_reflns_limit_k_max 14
_diffrn_reflns_limit_k_min -14
_diffrn_reflns_limit_l_max 15
_diffrn_reflns_limit_l_min -15
_diffrn_reflns_number 7048
_diffrn_reflns_theta_max 26.48
_diffrn_reflns_theta_min 1.69
_diffrn_standards_decay_% 'not measured'
_diffrn_standards_interval_count 'not measured'
_diffrn_standards_interval_time 'not measured'
_diffrn_standards_number 'not measured'
_exptl_absorpt_coefficient_mu 0.49
_exptl_absorpt_correction_T_max 0.842
_exptl_absorpt_correction_T_min 0.822
_exptl_absorpt_correction_type multi-scan
_exptl_crystal_colour orange
_exptl_crystal_density_diffrn 1.24
_exptl_crystal_density_meas ?
_exptl_crystal_density_method none
_exptl_crystal_description block
_exptl_crystal_F_000 548
_exptl_crystal_size_max 0.60
_exptl_crystal_size_mid 0.40
_exptl_crystal_size_min 0.35
_refine_diff_density_max 0.56
_refine_diff_density_min -0.81
_refine_ls_abs_structure_Flack 0.0(1)
_refine_ls_extinction_coef 75.7(285)
_refine_ls_extinction_method 'Larson 1970 Crystallographic Computing eq 22'
_refine_ls_goodness_of_fit_obs 1.035
_refine_ls_hydrogen_treatment 'riding model'
_refine_ls_matrix_type full
_refine_ls_number_parameters 524
_refine_ls_number_reflns 6243
_refine_ls_number_restraints 115
_refine_ls_R_factor_obs 0.0327
_refine_ls_shift/esd_max 0.007
_refine_ls_structure_factor_coef F
_refine_ls_weighting_scheme 'Chebychev polynomial'
_refine_ls_wR_factor_obs 0.0356
_reflns_limit_h_max 11
_reflns_limit_h_min -11
_reflns_limit_k_max 14
_reflns_limit_k_min -13
_reflns_limit_l_max 15
_reflns_limit_l_min 0
_reflns_number_observed 6243
_reflns_number_total 7048
_reflns_observed_criterion >3.00\s(I)
_cod_data_source_file ic011043z_4.cif
_cod_data_source_block COMPOUND_10
_cod_depositor_comments
;
The following automatic conversions were performed:

'_symmetry_cell_setting' value 'Triclinic ' changed to 'triclinic'
according to the built-in table from CIF Core dictionary named
'cif_core.dic' version 2.4.1 from 2010-06-29.

Automatic conversion script
Id: cif_fix_values 1646 2011-03-28 12:23:43Z adriana 

The following automatic conversions were performed:

'_exptl_crystal_density_meas' value 'not measured' was changed to '?'
- the value is perceived as not measured.

Automatic conversion script
Id: cif_fix_values 3008 2015-01-20 13:52:24Z robertas 

The following automatic conversions were performed:

'_atom_sites_solution_primary' value 'direct methods' was changed to
'direct'.

'_atom_sites_solution_hydrogens' value 'geometric' was changed to
'geom'.

Automatic conversion script
Id: cif_fix_values 6452 2018-10-05 10:23:21Z andrius 

The following automatic conversions were performed:

data name '_diffrn_measurement_device-type' was replaced with
'_diffrn_measurement_device_type' as specified in the replacement
file 'data/replacement-values/replacement_tags.lst'.

Automatic conversion script
Id: cif_correct_tags 9268 2022-04-12 08:56:07Z antanas 
;
_cod_original_cell_volume 1376.59
_cod_original_sg_symbol_H-M 'P 1 '
_cod_original_formula_sum ' C20 H44 N6 Si2 Zr'
_cod_database_code 4317661

loop_
_symmetry_equiv_pos_as_xyz
x,y,z

loop_
_atom_site_aniso_label
_atom_site_aniso_U_11
_atom_site_aniso_U_22
_atom_site_aniso_U_33
_atom_site_aniso_U_23
_atom_site_aniso_U_13
_atom_site_aniso_U_12
Zr1 0.026(3) 0.026(4) 0.029(3) -0.005(2) -0.008(2) -0.000(2)
N1 0.03(2) 0.05(4) 0.02(3) -0.01(2) 0.01(2) -0.00(2)
N2 0.03(2) 0.06(4) 0.02(2) -0.01(2) -0.02(2) 0.00(2)
N3 0.034(5) 0.029(6) 0.035(5) -0.005(5) -0.005(5) 0.001(5)
N4 0.03(3) 0.05(4) 0.04(3) -0.01(2) -0.01(2) 0.00(2)
N5 0.06(2) 0.03(2) 0.05(2) 0.00(1) -0.02(1) -0.00(1)
N6 0.01(1) 0.03(3) 0.05(2) -0.01(2) -0.00(1) -0.00(1)
C1 0.03(2) 0.07(5) 0.03(3) -0.01(3) 0.01(2) -0.01(3)
C2 0.04(3) 0.06(5) 0.06(4) -0.01(3) -0.02(2) 0.01(3)
C3 0.01(2) 0.07(4) 0.06(4) -0.02(3) -0.01(2) -0.01(2)
C4 0.02(3) 0.12(7) 0.05(3) -0.03(3) -0.00(2) -0.02(3)
C5 0.02(2) 0.04(3) 0.05(3) -0.01(2) -0.01(2) 0.01(2)
C6 0.038(7) 0.030(7) 0.038(6) -0.004(6) -0.003(6) 0.002(6)
C7 0.041(7) 0.031(7) 0.040(7) -0.004(6) -0.002(6) 0.003(6)
C8 0.042(7) 0.031(8) 0.042(7) -0.005(6) -0.001(6) 0.001(7)
C9 0.041(7) 0.031(8) 0.040(7) -0.005(6) -0.002(6) 0.000(6)
C10 0.037(7) 0.030(7) 0.037(6) -0.005(6) -0.003(6) 0.001(6)
C11 0.05(4) 0.13(8) 0.05(4) -0.04(5) -0.01(4) 0.01(4)
C12 0.10(5) 0.10(6) 0.03(3) 0.00(3) -0.03(3) 0.04(4)
C13 0.04(3) 0.09(4) 0.04(3) -0.02(2) -0.01(2) 0.01(2)
C14 0.09(5) 0.07(5) 0.03(3) -0.02(3) -0.02(3) 0.03(4)
C15 0.10(5) 0.05(5) 0.06(4) 0.00(3) -0.03(3) 0.03(4)
C16 0.08(5) 0.10(5) 0.05(4) -0.01(3) -0.02(3) 0.01(4)
C17 0.06(2) 0.03(2) 0.05(2) -0.00(1) -0.02(1) -0.00(1)
C18 0.06(2) 0.03(2) 0.05(2) 0.00(1) -0.02(1) -0.00(1)
C19 0.06(3) 0.03(4) 0.06(4) -0.01(3) -0.01(3) -0.01(2)
C20 0.04(4) 0.03(4) 0.06(4) -0.02(3) -0.01(3) 0.01(3)
Si1 0.04(1) 0.08(2) 0.03(1) -0.02(1) -0.016(8) 0.01(1)
Si2 0.05(1) 0.04(1) 0.03(1) -0.003(9) -0.016(9) -0.010(9)
Zr101 0.022(3) 0.029(4) 0.026(3) -0.005(2) -0.006(2) -0.000(2)
N101 0.02(3) 0.03(4) 0.04(3) -0.01(2) -0.02(2) 0.00(2)
N102 0.03(2) 0.03(3) 0.05(2) -0.01(2) -0.00(2) -0.00(2)
N103 0.05(1) 0.03(2) 0.03(1) -0.00(1) -0.01(1) 0.01(1)
N104 0.02(2) 0.05(4) 0.03(2) -0.01(2) -0.01(2) 0.01(2)
N105 0.03(2) 0.03(2) 0.03(2) -0.00(1) -0.01(1) -0.01(1)
N106 0.05(3) 0.04(3) 0.02(2) -0.01(2) -0.01(2) 0.00(2)
C101 0.03(3) 0.05(5) 0.03(3) -0.00(3) -0.01(2) 0.00(3)
C102 0.02(2) 0.06(4) 0.02(2) -0.01(2) 0.01(2) 0.00(2)
C103 0.06(4) 0.11(6) 0.04(3) -0.01(3) -0.03(2) 0.01(4)
C104 0.03(3) 0.05(4) 0.05(4) -0.00(3) -0.01(3) -0.00(2)
C105 0.08(4) 0.09(5) 0.03(3) -0.01(3) -0.01(3) 0.05(3)
C106 0.06(2) 0.04(2) 0.04(1) -0.01(1) -0.02(1) 0.03(2)
C107 0.08(3) 0.05(3) 0.06(2) -0.03(2) -0.04(2) 0.04(2)
C108 0.07(3) 0.05(2) 0.08(2) -0.01(2) -0.03(2) -0.00(2)
C109 0.08(4) 0.06(3) 0.08(3) -0.03(2) 0.01(2) -0.02(3)
C110 0.07(2) 0.05(2) 0.04(1) -0.01(2) -0.00(2) -0.02(2)
C111 0.06(6) 0.12(8) 0.09(6) -0.08(6) -0.02(5) 0.01(5)
C112 0.05(4) 0.19(7) 0.05(3) -0.01(4) -0.02(3) 0.03(4)
C113 0.04(3) 0.12(6) 0.07(4) -0.05(4) -0.03(3) 0.02(3)
C114 0.05(3) 0.07(6) 0.04(4) 0.01(3) -0.01(3) -0.02(3)
C115 0.08(5) 0.14(7) 0.05(4) -0.04(4) -0.03(3) -0.05(4)
C116 0.06(4) 0.04(4) 0.06(4) -0.02(3) -0.01(3) -0.00(3)
C117 0.07(4) 0.05(3) 0.05(2) -0.01(2) -0.01(2) -0.03(3)
C118 0.05(3) 0.04(3) 0.06(3) 0.00(2) -0.02(2) 0.00(2)
C119 0.04(3) 0.05(4) 0.04(3) -0.01(3) 0.02(2) -0.01(3)
C120 0.02(3) 0.06(5) 0.05(4) -0.01(3) -0.00(2) 0.00(3)
Si101 0.03(1) 0.09(2) 0.03(1) -0.02(1) -0.010(8) 0.01(1)
Si102 0.04(1) 0.05(2) 0.04(1) -0.012(9) -0.016(8) 0.007(9)

loop_
_atom_site_label
_atom_site_fract_x
_atom_site_fract_y
_atom_site_fract_z
_atom_site_U_iso_or_equiv
_atom_site_occupancy
_atom_site_thermal_displace_type
Zr1 0.988(1) 0.278(1) 0.9250(9) 0.0266 1.0000 Uani
N1 0.965(5) 0.275(5) 1.100(4) 0.0373 1.0000 Uani
N2 0.866(5) 0.288(5) 0.800(4) 0.0337 1.0000 Uani
N3 0.997(4) 0.488(3) 0.9322(7) 0.0329 1.0000 Uani
N4 0.754(6) 0.355(4) 0.994(5) 0.0400 1.0000 Uani
N5 0.962(7) 0.106(5) 0.958(5) 0.0456 1.0000 Uani
N6 1.206(4) 0.297(5) 0.837(4) 0.0271 1.0000 Uani
C1 0.811(6) 0.254(7) 1.159(5) 0.0446 1.0000 Uani
C2 0.720(7) 0.354(8) 1.119(6) 0.0476 1.0000 Uani
C3 0.710(5) 0.282(6) 0.839(5) 0.0471 1.0000 Uani
C4 0.661(7) 0.289(8) 0.960(6) 0.0610 1.0000 Uani
C5 0.741(4) 0.474(4) 0.944(5) 0.0364 1.0000 Uani
C6 0.868(4) 0.542(4) 0.9431(7) 0.0362 1.0000 Uani
C7 0.849(4) 0.653(3) 0.9604(7) 0.0388 1.0000 Uani
C8 0.965(4) 0.715(3) 0.9676(7) 0.0396 1.0000 Uani
C9 1.101(5) 0.659(4) 0.9565(8) 0.0387 1.0000 Uani
C10 1.111(4) 0.547(4) 0.9391(7) 0.0359 1.0000 Uani
C11 1.032(9) 0.432(6) 1.244(7) 0.0739 1.0000 Uani
C12 1.06(1) 0.175(7) 1.300(5) 0.0760 1.0000 Uani
C13 1.270(5) 0.298(9) 1.106(6) 0.0552 1.0000 Uani
C14 1.100(6) 0.220(6) 0.620(5) 0.0614 1.0000 Uani
C15 0.956(8) 0.451(4) 0.595(6) 0.0712 1.0000 Uani
C16 0.795(7) 0.247(8) 0.593(7) 0.0732 1.0000 Uani
C17 0.926(7) 0.029(5) 0.888(5) 0.0458 1.0000 Uani
C18 1.006(8) 0.026(6) 1.046(5) 0.0459 1.0000 Uani
C19 1.283(7) 0.385(7) 0.757(6) 0.0508 1.0000 Uani
C20 1.301(8) 0.202(7) 0.846(7) 0.0442 1.0000 Uani
Si1 1.078(2) 0.297(2) 1.184(2) 0.0465 1.0000 Uani
Si2 0.931(2) 0.298(2) 0.659(2) 0.0383 1.0000 Uani
H11 0.799(6) 0.242(7) 1.238(5) 0.0355 1.0000 Uiso
H12 0.779(6) 0.188(7) 1.136(5) 0.0355 1.0000 Uiso
H21 0.757(7) 0.423(8) 1.133(6) 0.0690 1.0000 Uiso
H22 0.619(7) 0.348(8) 1.153(6) 0.0690 1.0000 Uiso
H31 0.668(5) 0.340(6) 0.795(5) 0.0629 1.0000 Uiso
H32 0.681(5) 0.208(6) 0.829(5) 0.0629 1.0000 Uiso
H41 0.571(7) 0.328(8) 0.969(6) 0.0639 1.0000 Uiso
H42 0.648(7) 0.214(8) 1.004(6) 0.0639 1.0000 Uiso
H51 0.653(4) 0.508(4) 0.977(5) 0.0446 1.0000 Uiso
H52 0.744(4) 0.470(4) 0.868(5) 0.0446 1.0000 Uiso
H71 0.757(4) 0.689(3) 0.9674(7) 0.0396 1.0000 Uiso
H81 0.956(4) 0.793(3) 0.9793(7) 0.0398 1.0000 Uiso
H91 1.184(5) 0.700(4) 0.9609(8) 0.0393 1.0000 Uiso
H101 1.202(4) 0.509(4) 0.9318(7) 0.0380 1.0000 Uiso
H111 1.094(9) 0.444(6) 1.291(7) 0.0945 1.0000 Uiso
H112 0.934(9) 0.432(6) 1.285(7) 0.0945 1.0000 Uiso
H113 1.047(9) 0.492(6) 1.181(7) 0.0945 1.0000 Uiso
H121 1.13(1) 0.186(7) 1.347(5) 0.0785 1.0000 Uiso
H122 0.97(1) 0.167(7) 1.342(5) 0.0785 1.0000 Uiso
H123 1.09(1) 0.107(7) 1.268(5) 0.0785 1.0000 Uiso
H131 1.330(5) 0.310(9) 1.154(6) 0.0673 1.0000 Uiso
H132 1.286(5) 0.358(9) 1.044(6) 0.0673 1.0000 Uiso
H133 1.294(5) 0.226(9) 1.080(6) 0.0673 1.0000 Uiso
H141 1.134(6) 0.230(6) 0.541(5) 0.0613 1.0000 Uiso
H142 1.170(6) 0.250(6) 0.652(5) 0.0613 1.0000 Uiso
H143 1.085(6) 0.140(6) 0.648(5) 0.0613 1.0000 Uiso
H151 0.994(8) 0.456(4) 0.517(6) 0.0691 1.0000 Uiso
H152 0.870(8) 0.495(4) 0.609(6) 0.0691 1.0000 Uiso
H153 1.025(8) 0.480(4) 0.628(6) 0.0691 1.0000 Uiso
H161 0.837(7) 0.255(8) 0.515(7) 0.0814 1.0000 Uiso
H162 0.709(7) 0.291(8) 0.607(7) 0.0814 1.0000 Uiso
H163 0.773(7) 0.168(8) 0.621(7) 0.0814 1.0000 Uiso
H171 0.899(7) 0.080(5) 0.829(5) 0.0406 1.0000 Uiso
H172 0.845(7) -0.018(5) 0.928(5) 0.0406 1.0000 Uiso
H173 1.003(7) -0.019(5) 0.857(5) 0.0406 1.0000 Uiso
H181 1.036(8) 0.070(6) 1.094(5) 0.0412 1.0000 Uiso
H182 0.925(8) -0.021(6) 1.087(5) 0.0412 1.0000 Uiso
H183 1.083(8) -0.022(6) 1.016(5) 0.0412 1.0000 Uiso
H191 1.228(7) 0.453(7) 0.749(6) 0.0551 1.0000 Uiso
H192 1.364(7) 0.400(7) 0.785(6) 0.0551 1.0000 Uiso
H193 1.316(7) 0.360(7) 0.686(6) 0.0551 1.0000 Uiso
H201 1.255(8) 0.137(7) 0.895(7) 0.0469 1.0000 Uiso
H202 1.381(8) 0.225(7) 0.871(7) 0.0469 1.0000 Uiso
H203 1.333(8) 0.185(7) 0.772(7) 0.0469 1.0000 Uiso
Zr101 0.474(1) 0.836(1) 0.4474(9) 0.0252 1.0000 Uani
N101 0.496(6) 0.835(5) 0.271(4) 0.0268 1.0000 Uani
N102 0.595(5) 0.826(5) 0.570(4) 0.0360 1.0000 Uani
N103 0.462(5) 0.619(3) 0.451(1) 0.0392 1.0000 Uani
N104 0.707(5) 0.749(3) 0.379(4) 0.0341 1.0000 Uani
N105 0.498(5) 1.018(4) 0.416(4) 0.0284 1.0000 Uani
N106 0.265(6) 0.817(5) 0.534(4) 0.0371 1.0000 Uani
C101 0.643(7) 0.854(8) 0.212(6) 0.0373 1.0000 Uani
C102 0.733(6) 0.767(7) 0.258(5) 0.0363 1.0000 Uani
C103 0.751(7) 0.832(7) 0.539(5) 0.0637 1.0000 Uani
C104 0.804(7) 0.834(6) 0.413(6) 0.0435 1.0000 Uani
C105 0.709(5) 0.629(4) 0.434(5) 0.0653 1.0000 Uani
C106 0.585(4) 0.563(3) 0.426(1) 0.0477 1.0000 Uani
C107 0.582(4) 0.450(3) 0.3986(9) 0.0603 1.0000 Uani
C108 0.452(4) 0.401(3) 0.399(1) 0.0634 1.0000 Uani
C109 0.333(5) 0.459(4) 0.424(1) 0.0766 1.0000 Uani
C110 0.340(5) 0.566(4) 0.449(1) 0.0545 1.0000 Uani
C111 0.44(1) 0.680(7) 0.128(8) 0.0834 1.0000 Uani
C112 0.404(9) 0.930(7) 0.067(5) 0.0976 1.0000 Uani
C113 0.197(5) 0.795(9) 0.267(6) 0.0680 1.0000 Uani
C114 0.504(7) 0.662(4) 0.776(6) 0.0565 1.0000 Uani
C115 0.665(7) 0.880(8) 0.776(6) 0.0866 1.0000 Uani
C116 0.364(5) 0.894(5) 0.755(6) 0.0530 1.0000 Uani
C117 0.566(7) 1.086(6) 0.477(5) 0.0578 1.0000 Uani
C118 0.449(9) 1.089(7) 0.326(6) 0.0524 1.0000 Uani
C119 0.186(7) 0.721(7) 0.614(5) 0.0458 1.0000 Uani
C120 0.164(6) 0.917(7) 0.529(6) 0.0474 1.0000 Uani
Si101 0.388(2) 0.814(2) 0.189(2) 0.0498 1.0000 Uani
Si102 0.533(2) 0.816(2) 0.714(2) 0.0398 1.0000 Uani
H1011 0.675(7) 0.929(8) 0.217(6) 0.0445 1.0000 Uiso
H1012 0.651(7) 0.848(8) 0.136(6) 0.0445 1.0000 Uiso
H1021 0.831(6) 0.788(7) 0.229(5) 0.0337 1.0000 Uiso
H1022 0.716(6) 0.696(7) 0.234(5) 0.0337 1.0000 Uiso
H1031 0.787(7) 0.895(7) 0.564(5) 0.0652 1.0000 Uiso
H1032 0.788(7) 0.762(7) 0.572(5) 0.0652 1.0000 Uiso
H1041 0.783(7) 0.909(6) 0.380(6) 0.0286 1.0000 Uiso
H1042 0.904(7) 0.818(6) 0.388(6) 0.0286 1.0000 Uiso
H1051 0.717(5) 0.623(4) 0.509(5) 0.0651 1.0000 Uiso
H1052 0.791(5) 0.596(4) 0.391(5) 0.0651 1.0000 Uiso
H1071 0.670(4) 0.409(3) 0.3805(9) 0.0845 1.0000 Uiso
H1081 0.450(4) 0.326(3) 0.380(1) 0.0923 1.0000 Uiso
H1091 0.243(5) 0.426(4) 0.424(1) 0.0974 1.0000 Uiso
H1101 0.253(5) 0.608(4) 0.467(1) 0.0722 1.0000 Uiso
H1111 0.37(1) 0.670(7) 0.083(8) 0.0918 1.0000 Uiso
H1112 0.43(1) 0.614(7) 0.184(8) 0.0918 1.0000 Uiso
H1113 0.53(1) 0.689(7) 0.083(8) 0.0918 1.0000 Uiso
H1121 0.339(9) 0.913(7) 0.024(5) 0.0970 1.0000 Uiso
H1122 0.380(9) 1.002(7) 0.091(5) 0.0970 1.0000 Uiso
H1123 0.500(9) 0.933(7) 0.022(5) 0.0970 1.0000 Uiso
H1131 0.138(5) 0.782(9) 0.219(6) 0.0772 1.0000 Uiso
H1132 0.166(5) 0.863(9) 0.298(6) 0.0772 1.0000 Uiso
H1133 0.188(5) 0.731(9) 0.326(6) 0.0772 1.0000 Uiso
H1141 0.472(7) 0.656(4) 0.855(6) 0.0700 1.0000 Uiso
H1142 0.436(7) 0.625(4) 0.748(6) 0.0700 1.0000 Uiso
H1143 0.596(7) 0.627(4) 0.758(6) 0.0700 1.0000 Uiso
H1151 0.633(7) 0.876(8) 0.855(6) 0.1012 1.0000 Uiso
H1152 0.679(7) 0.958(8) 0.742(6) 0.1012 1.0000 Uiso
H1153 0.754(7) 0.840(8) 0.758(6) 0.1012 1.0000 Uiso
H1161 0.336(5) 0.888(5) 0.834(6) 0.0804 1.0000 Uiso
H1162 0.380(5) 0.973(5) 0.723(6) 0.0804 1.0000 Uiso
H1163 0.289(5) 0.864(5) 0.729(6) 0.0804 1.0000 Uiso
H1171 0.602(7) 1.044(6) 0.536(5) 0.0789 1.0000 Uiso
H1172 0.491(7) 1.136(6) 0.507(5) 0.0789 1.0000 Uiso
H1173 0.642(7) 1.130(6) 0.426(5) 0.0789 1.0000 Uiso
H1181 0.409(9) 1.043(7) 0.284(6) 0.0624 1.0000 Uiso
H1182 0.377(9) 1.139(7) 0.359(6) 0.0624 1.0000 Uiso
H1183 0.527(9) 1.134(7) 0.277(6) 0.0624 1.0000 Uiso
H1191 0.254(7) 0.661(7) 0.616(5) 0.0519 1.0000 Uiso
H1192 0.156(7) 0.745(7) 0.686(5) 0.0519 1.0000 Uiso
H1193 0.104(7) 0.695(7) 0.594(5) 0.0519 1.0000 Uiso
H1201 0.218(6) 0.974(7) 0.474(6) 0.0609 1.0000 Uiso
H1202 0.134(6) 0.946(7) 0.598(6) 0.0609 1.0000 Uiso
H1203 0.082(6) 0.896(7) 0.506(6) 0.0609 1.0000 Uiso

loop_
_atom_type_symbol
_atom_type_scat_dispersion_real
_atom_type_scat_dispersion_imag
_atom_type_scat_Cromer_Mann_a1
_atom_type_scat_Cromer_Mann_b1
_atom_type_scat_Cromer_Mann_a2
_atom_type_scat_Cromer_Mann_b2
_atom_type_scat_Cromer_Mann_a3
_atom_type_scat_Cromer_Mann_b3
_atom_type_scat_Cromer_Mann_a4
_atom_type_scat_Cromer_Mann_b4
_atom_type_scat_Cromer_Mann_c
_atom_type_scat_source
'C   ' 0.0020 0.0020 2.3100 20.8439 1.0200 10.2075 1.5886 0.5687 0.8650 51.6512 0.2156 International_Tables_Vol_IV_Table_2.2B
'H   ' 0.0000 0.0000 0.4930 10.5109 0.3229 26.1257 0.1402 3.1424 0.0408 57.7997 0.0030 International_Tables_Vol_IV_Table_2.2B
'N   ' 0.0040 0.0030 12.2126 0.0057 3.1322 9.8933 2.0125 28.9975 1.1663 0.5826 -11.5290 International_Tables_Vol_IV_Table_2.2B
'Si  ' 0.0720 0.0710 6.2915 2.4386 3.0353 32.3337 1.9891 0.6785 1.5410 81.6937 1.1407 International_Tables_Vol_IV_Table_2.2B
'Zr  ' -2.9650 0.5600 17.8765 1.2762 10.9480 11.9160 5.4173 0.1176 3.6572 87.6627 2.0693 International_Tables_Vol_IV_Table_2.2B

loop_
_geom_angle_atom_site_label_1
_geom_angle_site_symmetry_1
_geom_angle_atom_site_label_2
_geom_angle_site_symmetry_2
_geom_angle_atom_site_label_3
_geom_angle_site_symmetry_3
_geom_angle
_geom_angle_publ_flag
N1 . Zr1 . N2 . 142.4(19) yes
N1 . Zr1 . N3 . 79.6(17) yes
N2 . Zr1 . N3 . 97.4(18) yes
N1 . Zr1 . N4 . 73.7(20) yes
N2 . Zr1 . N4 . 70.7(20) yes
N3 . Zr1 . N4 . 67.5(14) yes
N1 . Zr1 . N5 . 87.4(22) yes
N2 . Zr1 . N5 . 90.5(21) yes
N3 . Zr1 . N5 . 166.5(17) yes
N4 . Zr1 . N5 . 105.3(20) yes
N1 . Zr1 . N6 . 111.5(18) yes
N2 . Zr1 . N6 . 105.5(20) yes
N3 . Zr1 . N6 . 85.8(17) yes
N4 . Zr1 . N6 . 151.8(19) yes
N5 . Zr1 . N6 . 102.7(23) yes
Zr1 . N1 . C1 . 109.3(34) yes
Zr1 . N1 . Si1 . 135.6(29) yes
C1 . N1 . Si1 . 115.0(39) yes
Zr1 . N2 . C3 . 116.5(36) yes
Zr1 . N2 . Si2 . 127.8(27) yes
C3 . N2 . Si2 . 115.7(35) yes
Zr1 . N3 . C6 . 115.3(25) yes
Zr1 . N3 . C10 . 126.1(27) yes
C6 . N3 . C10 . 118.1(28) yes
Zr1 . N4 . C2 . 112.5(37) yes
Zr1 . N4 . C4 . 104.2(45) yes
C2 . N4 . C4 . 114.0(54) yes
Zr1 . N4 . C5 . 112.0(33) yes
C2 . N4 . C5 . 105.9(54) yes
C4 . N4 . C5 . 108.3(51) yes
Zr1 . N5 . C17 . 128.6(43) yes
Zr1 . N5 . C18 . 127.8(41) yes
C17 . N5 . C18 . 102.4(51) yes
Zr1 . N6 . C19 . 133.2(49) yes
Zr1 . N6 . C20 . 119.0(43) yes
C19 . N6 . C20 . 107.5(53) yes
N1 . C1 . C2 . 109.3(58) yes
N4 . C2 . C1 . 102.7(54) yes
N2 . C3 . C4 . 112.7(45) yes
N4 . C4 . C3 . 111.4(56) yes
N4 . C5 . C6 . 111.2(21) yes
N3 . C6 . C5 . 117.7(35) yes
N3 . C6 . C7 . 123.5(27) yes
C5 . C6 . C7 . 118.7(36) yes
C6 . C7 . C8 . 119.1(29) yes
C7 . C8 . C9 . 118.5(29) yes
C8 . C9 . C10 . 118.7(29) yes
N3 . C10 . C9 . 122.2(29) yes
N1 . Si1 . C11 . 111.5(36) yes
N1 . Si1 . C12 . 110.2(38) yes
C11 . Si1 . C12 . 108.6(43) yes
N1 . Si1 . C13 . 111.0(31) yes
C11 . Si1 . C13 . 111.0(44) yes
C12 . Si1 . C13 . 104.4(45) yes
N2 . Si2 . C14 . 113.0(29) yes
N2 . Si2 . C15 . 110.2(33) yes
C14 . Si2 . C15 . 109.7(37) yes
N2 . Si2 . C16 . 111.1(32) yes
C14 . Si2 . C16 . 109.1(37) yes
C15 . Si2 . C16 . 103.1(41) yes
N101 . Zr101 . N102 . 142.3(19) yes
N101 . Zr101 . N103 . 81.4(16) yes
N102 . Zr101 . N103 . 95.3(18) yes
N101 . Zr101 . N104 . 73.6(18) yes
N102 . Zr101 . N104 . 70.9(17) yes
N103 . Zr101 . N104 . 65.9(13) yes
N101 . Zr101 . N105 . 89.5(20) yes
N102 . Zr101 . N105 . 90.4(20) yes
N103 . Zr101 . N105 . 170.6(13) yes
N104 . Zr101 . N105 . 109.2(16) yes
N101 . Zr101 . N106 . 111.7(20) yes
N102 . Zr101 . N106 . 105.2(20) yes
N103 . Zr101 . N106 . 84.0(20) yes
N104 . Zr101 . N106 . 148.7(20) yes
N105 . Zr101 . N106 . 101.8(22) yes
Zr101 . N101 . C101 . 110.4(39) yes
Zr101 . N101 . Si101 . 136.9(31) yes
C101 . N101 . Si101 . 112.7(42) yes
Zr101 . N102 . C103 . 121.4(35) yes
Zr101 . N102 . Si102 . 128.6(26) yes
C103 . N102 . Si102 . 110.0(37) yes
Zr101 . N103 . C106 . 118.1(27) yes
Zr101 . N103 . C110 . 122.0(27) yes
C106 . N103 . C110 . 117.7(30) yes
Zr101 . N104 . C102 . 106.3(34) yes
Zr101 . N104 . C104 . 98.2(36) yes
C102 . N104 . C104 . 108.6(48) yes
Zr101 . N104 . C105 . 110.5(31) yes
C102 . N104 . C105 . 116.1(52) yes
C104 . N104 . C105 . 115.2(41) yes
Zr101 . N105 . C117 . 125.6(42) yes
Zr101 . N105 . C118 . 122.8(43) yes
C117 . N105 . C118 . 111.6(55) yes
Zr101 . N106 . C119 . 132.6(51) yes
Zr101 . N106 . C120 . 119.5(45) yes
C119 . N106 . C120 . 107.7(56) yes
N101 . C101 . C102 . 109.4(59) yes
N104 . C102 . C101 . 114.4(53) yes
N102 . C103 . C104 . 109.3(45) yes
N104 . C104 . C103 . 107.1(51) yes
N104 . C105 . C106 . 111.9(20) yes
N103 . C106 . C105 . 112.2(37) yes
N103 . C106 . C107 . 119.2(28) yes
C105 . C106 . C107 . 128.7(38) yes
C106 . C107 . C108 . 119.6(28) yes
C107 . C108 . C109 . 119.6(30) yes
C108 . C109 . C110 . 119.0(32) yes
N103 . C110 . C109 . 125.0(32) yes
N101 . Si101 . C111 . 110.9(39) yes
N101 . Si101 . C112 . 112.9(36) yes
C111 . Si101 . C112 . 105.1(49) yes
N101 . Si101 . C113 . 111.7(31) yes
C111 . Si101 . C113 . 105.2(47) yes
C112 . Si101 . C113 . 110.5(43) yes
N102 . Si102 . C114 . 109.4(32) yes
N102 . Si102 . C115 . 110.9(33) yes
C114 . Si102 . C115 . 109.4(41) yes
N102 . Si102 . C116 . 112.6(32) yes
C114 . Si102 . C116 . 109.0(32) yes
C115 . Si102 . C116 . 105.4(37) yes

loop_
_geom_bond_atom_site_label_1
_geom_bond_site_symmetry_1
_geom_bond_atom_site_label_2
_geom_bond_site_symmetry_2
_geom_bond_distance
_geom_bond_publ_flag
Zr1 . N1 . 2.15(5) yes
Zr1 . N2 . 2.16(4) yes
Zr1 . N3 . 2.51(4) yes
Zr1 . N4 . 2.42(6) yes
Zr1 . N5 . 2.03(6) yes
Zr1 . N6 . 2.12(4) yes
N1 . C1 . 1.50(7) yes
N1 . Si1 . 1.73(5) yes
N2 . C3 . 1.47(7) yes
N2 . Si2 . 1.71(5) yes
N3 . C6 . 1.37(5) yes
N3 . C10 . 1.34(5) yes
N4 . C2 . 1.52(9) yes
N4 . C4 . 1.39(9) yes
N4 . C5 . 1.47(2) yes
N5 . C17 . 1.47(4) yes
N5 . C18 . 1.47(4) yes
N6 . C19 . 1.42(9) yes
N6 . C20 . 1.43(9) yes
C1 . C2 . 1.5(1) yes
C3 . C4 . 1.49(9) yes
C5 . C6 . 1.48(2) yes
C6 . C7 . 1.37(5) yes
C7 . C8 . 1.38(5) yes
C8 . C9 . 1.43(5) yes
C9 . C10 . 1.39(6) yes
C11 . Si1 . 1.87(4) yes
C12 . Si1 . 1.88(4) yes
C13 . Si1 . 1.88(4) yes
C14 . Si2 . 1.85(4) yes
C15 . Si2 . 1.86(4) yes
C16 . Si2 . 1.87(4) yes
Zr101 . N101 . 2.18(5) yes
Zr101 . N102 . 2.13(5) yes
Zr101 . N103 . 2.58(4) yes
Zr101 . N104 . 2.46(5) yes
Zr101 . N105 . 2.14(5) yes
Zr101 . N106 . 2.04(5) yes
N101 . C101 . 1.44(8) yes
N101 . Si101 . 1.68(6) yes
N102 . C103 . 1.45(8) yes
N102 . Si102 . 1.76(5) yes
N103 . C106 . 1.33(6) yes
N103 . C110 . 1.35(6) yes
N104 . C102 . 1.48(7) yes
N104 . C104 . 1.56(8) yes
N104 . C105 . 1.48(2) yes
N105 . C117 . 1.47(4) yes
N105 . C118 . 1.46(4) yes
N106 . C119 . 1.49(9) yes
N106 . C120 . 1.5(1) yes
C101 . C102 . 1.5(1) yes
C103 . C104 . 1.54(9) yes
C105 . C106 . 1.48(2) yes
C106 . C107 . 1.44(5) yes
C107 . C108 . 1.39(5) yes
C108 . C109 . 1.31(6) yes
C109 . C110 . 1.37(6) yes
C111 . Si101 . 1.88(4) yes
C112 . Si101 . 1.87(4) yes
C113 . Si101 . 1.87(4) yes
C114 . Si102 . 1.87(4) yes
C115 . Si102 . 1.87(3) yes
C116 . Si102 . 1.86(4) yes
